data_7155301
loop_
_publ_author_name
'Cominetti, Marco M. D.'
'Hughes, David L.'
'Matthews, Susan E.'

_publ_section_title
;
 Open-resorcinarenes, a new family of multivalent scaffolds.
;
_journal_issue 43
_journal_name_full 'Organic &amp; biomolecular chemistry'
_journal_page_first 10161
_journal_page_last 10164
_journal_paper_doi 10.1039/c6ob02164f
_journal_volume 14
_journal_year 2016
_chemical_formula_moiety 'C32 H22 Cl4 O8, 6(C4 H10 O)'
_chemical_formula_structural 'C6H4-1,4-{CH(C6H2-2,4-(OH)2,-Cl-5)2}2, 6(Et2O)'
_chemical_formula_sum 'C56 H82 Cl4 O14'
_chemical_formula_weight 1121.02
_space_group_crystal_system monoclinic
_space_group_IT_number 15
_space_group_name_Hall '-I 2ya'
_space_group_name_H-M_alt 'I 1 2/a 1'
_symmetry_space_group_name_Hall '-I 2ya'
_symmetry_space_group_name_H-M 'I 1 2/a 1'
_atom_sites_solution_hydrogens difmap
_atom_sites_solution_primary direct
_atom_sites_solution_secondary difmap
_audit_creation_method SHELXL-2014/7
_audit_update_record
;
2016-08-05 deposited with the CCDC.
2016-10-06 downloaded from the CCDC.
;
_cell_angle_alpha 90
_cell_angle_beta 100.449(2)
_cell_angle_gamma 90
_cell_formula_units_Z 4
_cell_length_a 19.5798(5)
_cell_length_b 10.5855(2)
_cell_length_c 30.2255(8)
_cell_measurement_reflns_used 12398
_cell_measurement_temperature 140(2)
_cell_measurement_theta_max 32.6440
_cell_measurement_theta_min 3.0230
_cell_volume 6160.7(3)
_computing_cell_refinement
;
CrysAlisPro, Agilent Technologies, Version 1.171.36.21 
;
_computing_data_collection
;
CrysAlisPro, Agilent Technologies, Version 1.171.36.21 
;
_computing_data_reduction
;
CrysAlisPro, Agilent Technologies, Version 1.171.36.21 
;
_computing_molecular_graphics 'ORTEP (Johnson, 1976 and Farrugia, 2012)'
_computing_publication_material 'SHELXL-2014/7 (Sheldrick, 2014) and WINGX (Farrugia, 2012)'
_computing_structure_refinement 'SHELXL-2014/7 (Sheldrick, 2014)'
_computing_structure_solution 'SHELXS-97 (Sheldrick, 2008)'
_diffrn_ambient_temperature 140(1)
_diffrn_detector_area_resol_mean 16.0050
_diffrn_measured_fraction_theta_full 0.998
_diffrn_measured_fraction_theta_max 0.998
_diffrn_measurement_device_type 'Oxford Diffraction Xcalibur 3/Sapphire3 CCD'
_diffrn_measurement_method 'Thin slice \f and \w scans'
_diffrn_radiation_monochromator graphite
_diffrn_radiation_source 'Enhance (Mo) X-ray Source'
_diffrn_radiation_type Mo-K\a
_diffrn_radiation_wavelength 0.71073
_diffrn_reflns_av_R_equivalents 0.0397
_diffrn_reflns_av_unetI/netI 0.0241
_diffrn_reflns_Laue_measured_fraction_full 0.998
_diffrn_reflns_Laue_measured_fraction_max 0.998
_diffrn_reflns_limit_h_max 25
_diffrn_reflns_limit_h_min -25
_diffrn_reflns_limit_k_max 13
_diffrn_reflns_limit_k_min -13
_diffrn_reflns_limit_l_max 39
_diffrn_reflns_limit_l_min -39
_diffrn_reflns_number 50395
_diffrn_reflns_point_group_measured_fraction_full 0.998
_diffrn_reflns_point_group_measured_fraction_max 0.998
_diffrn_reflns_theta_full 25.242
_diffrn_reflns_theta_max 27.499
_diffrn_reflns_theta_min 3.029
_exptl_absorpt_coefficient_mu 0.251
_exptl_absorpt_correction_T_max 1.0
_exptl_absorpt_correction_T_min 0.918
_exptl_absorpt_correction_type multi-scan
_exptl_absorpt_process_details
;
 CrysAlisPro, Agilent Technologies, Version 1.171.36.21 
 Empirical absorption correction using spherical harmonics,
  implemented in SCALE3 ABSPACK scaling algorithm.
;
_exptl_crystal_colour 'pale brown'
_exptl_crystal_density_diffrn 1.209
_exptl_crystal_description block
_exptl_crystal_F_000 2392
_exptl_crystal_size_max 0.36
_exptl_crystal_size_mid 0.24
_exptl_crystal_size_min 0.18
_refine_diff_density_max 0.324
_refine_diff_density_min -0.238
_refine_diff_density_rms 0.042
_refine_ls_extinction_method none
_refine_ls_goodness_of_fit_ref 1.027
_refine_ls_hydrogen_treatment refall
_refine_ls_matrix_type full
_refine_ls_number_parameters 498
_refine_ls_number_reflns 7083
_refine_ls_number_restraints 0
_refine_ls_restrained_S_all 1.027
_refine_ls_R_factor_all 0.0508
_refine_ls_R_factor_gt 0.0383
_refine_ls_shift/su_max 0.001
_refine_ls_shift/su_mean 0.000
_refine_ls_structure_factor_coef Fsqd
_refine_ls_weighting_details 'w=1/[\s^2^(Fo^2^)+(0.0467P)^2^+4.2476P] where P=(Fo^2^+2Fc^2^)/3'
_refine_ls_weighting_scheme calc
_refine_ls_wR_factor_gt 0.0933
_refine_ls_wR_factor_ref 0.0993
_reflns_Friedel_coverage 0.000
_reflns_number_gt 5801
_reflns_number_total 7083
_reflns_threshold_expression 'I > 2\s(I)'
_cod_data_source_file c6ob02164f2.cif
_cod_data_source_block marcoc3a
_cod_depositor_comments 'Adding full bibliography for 7155301--7155304.cif.'
_cod_database_code 7155301
_shelx_shelxl_version_number 2014/7
_shelx_space_group_comment
;
The symmetry employed for this shelxl refinement is uniquely defined
by the following loop, which should always be used as a source of
symmetry information in preference to the above space-group names.
They are only intended as comments.
;

loop_
_space_group_symop_operation_xyz
'x, y, z'
'-x+1/2, y, -z'
'x+1/2, y+1/2, z+1/2'
'-x+1, y+1/2, -z+1/2'
'-x, -y, -z'
'x-1/2, -y, z'
'-x+1/2, -y+1/2, -z+1/2'
'x, -y+1/2, z+1/2'

loop_
_atom_site_label
_atom_site_type_symbol
_atom_site_fract_x
_atom_site_fract_y
_atom_site_fract_z
_atom_site_U_iso_or_equiv
_atom_site_adp_type
_atom_site_occupancy
_atom_site_site_symmetry_order
_atom_site_calc_flag
C1 C 0.37079(7) 0.86947(11) 0.57330(4) 0.0171(3) Uani 1 1 d
C11 C 0.39290(7) 0.73297(12) 0.58317(4) 0.0171(3) Uani 1 1 d
C12 C 0.46187(7) 0.70907(12) 0.60343(4) 0.0196(3) Uani 1 1 d
O12 O 0.50291(5) 0.81141(9) 0.61608(4) 0.0264(2) Uani 1 1 d
C13 C 0.48632(7) 0.58603(13) 0.61035(5) 0.0231(3) Uani 1 1 d
C14 C 0.44243(7) 0.48390(12) 0.59731(5) 0.0216(3) Uani 1 1 d
O14 O 0.46528(6) 0.36164(9) 0.60274(4) 0.0309(3) Uani 1 1 d
C15 C 0.37364(7) 0.50718(12) 0.57855(5) 0.0206(3) Uani 1 1 d
Cl15 Cl 0.31758(2) 0.38161(3) 0.56152(2) 0.03073(10) Uani 1 1 d
C16 C 0.34939(7) 0.63008(12) 0.57148(4) 0.0195(3) Uani 1 1 d
C21 C 0.36320(7) 0.94102(12) 0.61579(4) 0.0170(3) Uani 1 1 d
C22 C 0.38563(7) 1.06678(12) 0.62092(4) 0.0198(3) Uani 1 1 d
O22 O 0.41243(6) 1.11826(10) 0.58655(4) 0.0289(2) Uani 1 1 d
C23 C 0.38098(7) 1.13432(13) 0.65973(5) 0.0226(3) Uani 1 1 d
C24 C 0.35298(7) 1.07891(13) 0.69420(4) 0.0221(3) Uani 1 1 d
O24 O 0.34734(6) 1.14199(11) 0.73263(4) 0.0313(2) Uani 1 1 d
C25 C 0.33006(7) 0.95445(13) 0.68899(5) 0.0225(3) Uani 1 1 d
C26 C 0.33586(7) 0.88685(12) 0.65044(4) 0.0200(3) Uani 1 1 d
Cl25 Cl 0.29505(2) 0.88108(4) 0.73144(2) 0.03853(11) Uani 1 1 d
C31 C 0.30752(7) 0.87874(11) 0.53581(4) 0.0177(3) Uani 1 1 d
C32 C 0.31673(7) 0.87936(13) 0.49131(5) 0.0218(3) Uani 1 1 d
C36 C 0.23979(7) 0.88005(13) 0.54412(5) 0.0223(3) Uani 1 1 d
O4 O 0.60083(6) 0.32692(12) 0.60356(4) 0.0415(3) Uani 1 1 d
C41 C 0.63998(12) 0.4162(2) 0.58279(9) 0.0575(6) Uani 1 1 d
C42 C 0.60106(19) 0.4466(2) 0.53753(9) 0.0723(8) Uani 1 1 d
C43 C 0.63742(13) 0.2738(3) 0.64437(8) 0.0694(7) Uani 1 1 d
C44 C 0.5968(2) 0.1665(5) 0.65763(15) 0.1124(16) Uani 1 1 d
O5 O 0.63062(6) 0.78910(12) 0.59791(4) 0.0369(3) Uani 1 1 d
C51 C 0.63940(11) 0.8059(2) 0.55252(7) 0.0476(5) Uani 1 1 d
C52 C 0.57039(14) 0.8126(3) 0.52258(7) 0.0646(7) Uani 1 1 d
C53 C 0.69176(9) 0.8116(2) 0.63036(6) 0.0431(4) Uani 1 1 d
C54 C 0.67494(11) 0.7963(3) 0.67622(7) 0.0563(6) Uani 1 1 d
O6 O 0.40841(6) 1.37907(10) 0.73061(4) 0.0366(3) Uani 1 1 d
C61 C 0.47773(11) 1.39459(19) 0.75427(9) 0.0519(5) Uani 1 1 d
C62 C 0.50742(11) 1.2683(2) 0.76856(8) 0.0522(5) Uani 1 1 d
C63 C 0.37684(11) 1.49584(17) 0.71340(7) 0.0455(4) Uani 1 1 d
C64 C 0.30553(12) 1.4706(2) 0.68868(8) 0.0504(5) Uani 1 1 d
H1 H 0.4085(8) 0.9082(14) 0.5611(5) 0.017(4) Uiso 1 1 d
H12 H 0.5429(12) 0.795(2) 0.6127(7) 0.056(7) Uiso 1 1 d
H13 H 0.5318(9) 0.5724(16) 0.6243(5) 0.026(4) Uiso 1 1 d
H14 H 0.5076(13) 0.358(2) 0.6042(8) 0.060(7) Uiso 1 1 d
H16 H 0.3012(9) 0.6445(15) 0.5572(5) 0.023(4) Uiso 1 1 d
H22 H 0.4206(10) 1.184(2) 0.5913(6) 0.037(6) Uiso 1 1 d
H23 H 0.3954(8) 1.2203(16) 0.6616(5) 0.026(4) Uiso 1 1 d
H24 H 0.3630(11) 1.213(2) 0.7302(7) 0.046(6) Uiso 1 1 d
H26 H 0.3211(8) 0.7999(15) 0.6491(5) 0.019(4) Uiso 1 1 d
H32 H 0.3639(9) 0.8791(14) 0.4851(5) 0.022(4) Uiso 1 1 d
H36 H 0.2316(9) 0.8824(15) 0.5739(6) 0.031(4) Uiso 1 1 d
H41A H 0.6476(13) 0.494(3) 0.6026(9) 0.076(8) Uiso 1 1 d
H41B H 0.6837(14) 0.376(2) 0.5815(8) 0.073(8) Uiso 1 1 d
H42A H 0.6271(14) 0.503(3) 0.5210(9) 0.080(8) Uiso 1 1 d
H42B H 0.5564(13) 0.483(2) 0.5384(8) 0.067(7) Uiso 1 1 d
H42C H 0.5897(15) 0.366(3) 0.5187(9) 0.092(9) Uiso 1 1 d
H43A H 0.6853(16) 0.247(3) 0.6407(10) 0.101(10) Uiso 1 1 d
H43B H 0.6423(15) 0.344(3) 0.6646(10) 0.087(9) Uiso 1 1 d
H44A H 0.618(2) 0.127(3) 0.6811(13) 0.128(13) Uiso 1 1 d
H44B H 0.559(2) 0.217(4) 0.6685(14) 0.156(17) Uiso 1 1 d
H44C H 0.585(2) 0.102(4) 0.6291(16) 0.162(19) Uiso 1 1 d
H51A H 0.6660(13) 0.880(2) 0.5505(8) 0.065(7) Uiso 1 1 d
H51B H 0.6695(14) 0.730(3) 0.5449(9) 0.083(8) Uiso 1 1 d
H52A H 0.5437(13) 0.738(2) 0.5233(8) 0.064(7) Uiso 1 1 d
H52B H 0.5771(15) 0.827(3) 0.4926(10) 0.094(9) Uiso 1 1 d
H52C H 0.5421(16) 0.889(3) 0.5306(10) 0.090(9) Uiso 1 1 d
H53A H 0.7297(12) 0.755(2) 0.6246(7) 0.059(6) Uiso 1 1 d
H53B H 0.7089(13) 0.900(2) 0.6254(8) 0.068(7) Uiso 1 1 d
H54A H 0.7160(14) 0.815(2) 0.6991(8) 0.076(8) Uiso 1 1 d
H54B H 0.6555(13) 0.708(2) 0.6791(8) 0.068(7) Uiso 1 1 d
H54C H 0.6388(15) 0.860(3) 0.6801(9) 0.080(8) Uiso 1 1 d
H61A H 0.5034(13) 1.436(2) 0.7345(8) 0.068(7) Uiso 1 1 d
H61B H 0.4774(13) 1.452(3) 0.7797(8) 0.073(7) Uiso 1 1 d
H62A H 0.5551(13) 1.274(2) 0.7838(8) 0.069(7) Uiso 1 1 d
H62B H 0.5051(11) 1.214(2) 0.7422(7) 0.055(6) Uiso 1 1 d
H62C H 0.4804(13) 1.226(2) 0.7895(8) 0.069(7) Uiso 1 1 d
H63A H 0.4056(12) 1.539(2) 0.6913(8) 0.070(7) Uiso 1 1 d
H63B H 0.3741(11) 1.553(2) 0.7396(7) 0.053(6) Uiso 1 1 d
H64A H 0.2837(13) 1.551(3) 0.6767(8) 0.072(7) Uiso 1 1 d
H64B H 0.2804(12) 1.433(2) 0.7090(8) 0.060(7) Uiso 1 1 d
H64C H 0.3077(11) 1.417(2) 0.6630(8) 0.054(6) Uiso 1 1 d

loop_
_atom_site_aniso_label
_atom_site_aniso_U_11
_atom_site_aniso_U_22
_atom_site_aniso_U_33
_atom_site_aniso_U_23
_atom_site_aniso_U_13
_atom_site_aniso_U_12
C1 0.0186(6) 0.0143(6) 0.0178(6) -0.0009(5) 0.0016(5) -0.0003(5)
C11 0.0204(6) 0.0146(6) 0.0167(6) -0.0012(4) 0.0044(5) 0.0008(5)
C12 0.0201(6) 0.0166(6) 0.0220(7) -0.0028(5) 0.0035(5) -0.0027(5)
O12 0.0189(5) 0.0183(5) 0.0398(6) -0.0056(4) -0.0003(4) -0.0028(4)
C13 0.0174(7) 0.0202(7) 0.0301(7) 0.0007(5) 0.0003(5) 0.0022(5)
C14 0.0243(7) 0.0146(6) 0.0265(7) 0.0010(5) 0.0062(5) 0.0021(5)
O14 0.0244(6) 0.0142(5) 0.0531(7) 0.0028(4) 0.0046(5) 0.0017(4)
C15 0.0218(7) 0.0159(6) 0.0243(7) -0.0018(5) 0.0049(5) -0.0049(5)
Cl15 0.02717(19) 0.01723(16) 0.0461(2) -0.00203(14) 0.00227(15) -0.00672(13)
C16 0.0173(6) 0.0188(6) 0.0219(6) -0.0012(5) 0.0025(5) -0.0006(5)
C21 0.0164(6) 0.0150(6) 0.0183(6) -0.0007(5) -0.0005(5) 0.0013(5)
C22 0.0219(7) 0.0158(6) 0.0211(6) 0.0010(5) 0.0024(5) 0.0015(5)
O22 0.0478(7) 0.0133(5) 0.0284(6) -0.0016(4) 0.0144(5) -0.0058(5)
C23 0.0246(7) 0.0163(6) 0.0257(7) -0.0040(5) 0.0015(5) -0.0005(5)
C24 0.0203(7) 0.0255(7) 0.0192(6) -0.0063(5) 0.0001(5) 0.0028(5)
O24 0.0377(6) 0.0324(6) 0.0246(5) -0.0115(5) 0.0081(5) -0.0036(5)
C25 0.0218(7) 0.0262(7) 0.0196(6) 0.0015(5) 0.0041(5) -0.0005(5)
C26 0.0201(6) 0.0174(6) 0.0217(7) -0.0008(5) 0.0014(5) -0.0017(5)
Cl25 0.0512(3) 0.0409(2) 0.0281(2) -0.00058(16) 0.01935(17) -0.01030(18)
C31 0.0216(6) 0.0110(5) 0.0197(6) -0.0009(5) 0.0013(5) 0.0008(5)
C32 0.0190(7) 0.0243(7) 0.0223(7) 0.0016(5) 0.0043(5) -0.0018(5)
C36 0.0240(7) 0.0258(7) 0.0176(6) -0.0019(5) 0.0052(5) 0.0025(5)
O4 0.0303(6) 0.0469(7) 0.0475(7) 0.0086(6) 0.0077(5) 0.0062(5)
C41 0.0493(13) 0.0511(12) 0.0817(17) -0.0083(11) 0.0376(12) -0.0046(10)
C42 0.120(2) 0.0476(13) 0.0635(16) 0.0070(12) 0.0551(17) 0.0031(14)
C43 0.0461(13) 0.108(2) 0.0501(13) 0.0085(14) -0.0018(10) 0.0266(14)
C44 0.094(2) 0.145(4) 0.097(3) 0.087(3) 0.015(2) 0.033(3)
O5 0.0271(6) 0.0522(7) 0.0319(6) 0.0046(5) 0.0066(5) -0.0065(5)
C51 0.0517(12) 0.0555(12) 0.0394(10) 0.0069(9) 0.0182(9) -0.0109(10)
C52 0.0720(16) 0.092(2) 0.0296(11) 0.0126(11) 0.0073(10) -0.0077(15)
C53 0.0249(8) 0.0595(12) 0.0440(10) 0.0057(9) 0.0034(7) -0.0043(8)
C54 0.0302(10) 0.0963(19) 0.0393(11) 0.0050(11) -0.0015(8) -0.0044(11)
O6 0.0391(7) 0.0280(6) 0.0408(7) -0.0094(5) 0.0016(5) -0.0016(5)
C61 0.0416(11) 0.0381(10) 0.0719(15) -0.0136(10) -0.0008(10) -0.0088(8)
C62 0.0370(11) 0.0487(12) 0.0646(14) -0.0129(10) -0.0077(10) -0.0018(9)
C63 0.0599(12) 0.0309(9) 0.0450(11) -0.0079(8) 0.0078(9) 0.0013(8)
C64 0.0569(13) 0.0480(12) 0.0451(12) -0.0031(9) 0.0060(10) 0.0118(10)

loop_
_atom_type_symbol
_atom_type_description
_atom_type_scat_dispersion_real
_atom_type_scat_dispersion_imag
_atom_type_scat_source
C C 0.0033 0.0016 'International Tables Vol C Tables 4.2.6.8 and 6.1.1.4'
H H 0.0000 0.0000 'International Tables Vol C Tables 4.2.6.8 and 6.1.1.4'
Cl Cl 0.1484 0.1585 'International Tables Vol C Tables 4.2.6.8 and 6.1.1.4'
O O 0.0106 0.0060 'International Tables Vol C Tables 4.2.6.8 and 6.1.1.4'

loop_
_geom_angle_atom_site_label_1
_geom_angle_atom_site_label_2
_geom_angle_atom_site_label_3
_geom_angle
_geom_angle_site_symmetry_1
_geom_angle_site_symmetry_3
C21 C1 C11 112.02(10) . .
C21 C1 C31 113.90(10) . .
C11 C1 C31 111.79(10) . .
C21 C1 H1 107.9(9) . .
C11 C1 H1 105.4(9) . .
C31 C1 H1 105.1(9) . .
C16 C11 C12 117.90(12) . .
C16 C11 C1 123.72(11) . .
C12 C11 C1 118.32(11) . .
O12 C12 C13 122.25(12) . .
O12 C12 C11 116.87(11) . .
C13 C12 C11 120.88(12) . .
C12 O12 H12 109.0(16) . .
C12 C13 C14 120.44(13) . .
C12 C13 H13 119.4(10) . .
C14 C13 H13 120.1(10) . .
O14 C14 C15 119.30(12) . .
O14 C14 C13 121.89(12) . .
C15 C14 C13 118.81(12) . .
C14 O14 H14 110.9(16) . .
C14 C15 C16 120.65(12) . .
C14 C15 Cl15 119.95(10) . .
C16 C15 Cl15 119.36(10) . .
C15 C16 C11 121.27(12) . .
C15 C16 H16 119.4(9) . .
C11 C16 H16 119.3(9) . .
C26 C21 C22 117.79(12) . .
C26 C21 C1 122.89(11) . .
C22 C21 C1 119.32(12) . .
O22 C22 C23 122.12(12) . .
O22 C22 C21 116.92(12) . .
C23 C22 C21 120.96(13) . .
C22 O22 H22 109.7(16) . .
C22 C23 C24 120.65(13) . .
C22 C23 H23 118.5(10) . .
C24 C23 H23 120.8(10) . .
O24 C24 C25 119.10(13) . .
O24 C24 C23 122.40(13) . .
C25 C24 C23 118.49(12) . .
C24 O24 H24 106.3(15) . .
C26 C25 C24 120.58(13) . .
C26 C25 Cl25 119.39(11) . .
C24 C25 Cl25 120.03(11) . .
C21 C26 C25 121.53(12) . .
C21 C26 H26 121.3(9) . .
C25 C26 H26 117.2(9) . .
C32 C31 C36 117.99(12) . .
C32 C31 C1 119.32(12) . .
C36 C31 C1 122.60(12) . .
C31 C32 C36 121.31(13) . 2_556
C31 C32 H32 118.7(9) . .
C36 C32 H32 120.0(9) 2_556 .
C32 C36 C31 120.69(13) 2_556 .
C32 C36 H36 119.0(11) 2_556 .
C31 C36 H36 120.3(11) . .
C43 O4 C41 114.53(19) . .
O4 C41 C42 108.8(2) . .
O4 C41 H41A 108.2(15) . .
C42 C41 H41A 111.4(14) . .
O4 C41 H41B 106.1(15) . .
C42 C41 H41B 111.8(15) . .
H41A C41 H41B 110(2) . .
C41 C42 H42A 112.2(15) . .
C41 C42 H42B 112.5(15) . .
H42A C42 H42B 109(2) . .
C41 C42 H42C 110.9(16) . .
H42A C42 H42C 108(2) . .
H42B C42 H42C 104(2) . .
O4 C43 C44 109.0(2) . .
O4 C43 H43A 110.3(17) . .
C44 C43 H43A 111.9(18) . .
O4 C43 H43B 102.9(18) . .
C44 C43 H43B 114.7(18) . .
H43A C43 H43B 108(2) . .
C43 C44 H44A 113(3) . .
C43 C44 H44B 99(3) . .
H44A C44 H44B 105(3) . .
C43 C44 H44C 108(2) . .
H44A C44 H44C 110(3) . .
H44B C44 H44C 121(4) . .
C53 O5 C51 114.19(14) . .
O5 C51 C52 109.73(17) . .
O5 C51 H51A 109.1(15) . .
C52 C51 H51A 111.6(14) . .
O5 C51 H51B 106.8(15) . .
C52 C51 H51B 113.0(14) . .
H51A C51 H51B 106(2) . .
C51 C52 H52A 113.1(15) . .
C51 C52 H52B 108.7(17) . .
H52A C52 H52B 109(2) . .
C51 C52 H52C 111.1(16) . .
H52A C52 H52C 109(2) . .
H52B C52 H52C 106(2) . .
O5 C53 C54 108.82(15) . .
O5 C53 H53A 110.0(13) . .
C54 C53 H53A 113.3(13) . .
O5 C53 H53B 108.2(14) . .
C54 C53 H53B 112.0(14) . .
H53A C53 H53B 104.4(19) . .
C53 C54 H54A 110.1(15) . .
C53 C54 H54B 109.2(14) . .
H54A C54 H54B 113(2) . .
C53 C54 H54C 108.5(15) . .
H54A C54 H54C 107(2) . .
H54B C54 H54C 109(2) . .
C61 O6 C63 113.01(14) . .
O6 C61 C62 109.17(15) . .
O6 C61 H61A 107.4(15) . .
C62 C61 H61A 111.7(15) . .
O6 C61 H61B 108.8(15) . .
C62 C61 H61B 112.9(15) . .
H61A C61 H61B 107(2) . .
C61 C62 H62A 111.9(15) . .
C61 C62 H62B 109.3(13) . .
H62A C62 H62B 108.9(19) . .
C61 C62 H62C 111.4(14) . .
H62A C62 H62C 107.8(19) . .
H62B C62 H62C 107.4(19) . .
O6 C63 C64 109.33(16) . .
O6 C63 H63A 110.9(14) . .
C64 C63 H63A 108.7(13) . .
O6 C63 H63B 108.2(12) . .
C64 C63 H63B 109.0(12) . .
H63A C63 H63B 110.6(18) . .
C63 C64 H64A 109.4(15) . .
C63 C64 H64B 107.7(14) . .
H64A C64 H64B 111(2) . .
C63 C64 H64C 109.6(13) . .
H64A C64 H64C 106.7(19) . .
H64B C64 H64C 112(2) . .

loop_
_geom_bond_atom_site_label_1
_geom_bond_atom_site_label_2
_geom_bond_distance
_geom_bond_site_symmetry_2
C1 C21 1.5213(18) .
C1 C11 1.5223(17) .
C1 C31 1.5229(17) .
C1 H1 0.973(16) .
C11 C16 1.3884(18) .
C11 C12 1.4009(18) .
C12 O12 1.3616(16) .
C12 C13 1.3903(19) .
O12 H12 0.83(2) .
C13 C14 1.3927(19) .
C13 H13 0.925(17) .
C14 O14 1.3695(16) .
C14 C15 1.3855(19) .
O14 H14 0.82(2) .
C15 C16 1.3880(18) .
C15 Cl15 1.7412(13) .
C16 H16 0.977(17) .
C21 C26 1.3843(19) .
C21 C22 1.4015(18) .
C22 O22 1.3597(17) .
C22 C23 1.3909(19) .
O22 H22 0.72(2) .
C23 C24 1.392(2) .
C23 H23 0.951(17) .
C24 O24 1.3615(17) .
C24 C25 1.392(2) .
O24 H24 0.82(2) .
C25 C26 1.3895(19) .
C25 Cl25 1.7431(14) .
C26 H26 0.963(16) .
C31 C32 1.3890(19) .
C31 C36 1.3937(19) .
C32 C36 1.3936(19) 2_556
C32 H32 0.975(17) .
C36 C32 1.3936(19) 2_556
C36 H36 0.942(18) .
O4 C43 1.425(3) .
O4 C41 1.432(2) .
C41 C42 1.476(4) .
C41 H41A 1.02(3) .
C41 H41B 0.96(3) .
C42 H42A 0.98(3) .
C42 H42B 0.96(3) .
C42 H42C 1.03(3) .
C43 C44 1.482(5) .
C43 H43A 1.00(3) .
C43 H43B 0.95(3) .
C44 H44A 0.86(4) .
C44 H44B 1.01(5) .
C44 H44C 1.09(4) .
O5 C53 1.423(2) .
O5 C51 1.424(2) .
C51 C52 1.485(3) .
C51 H51A 0.95(2) .
C51 H51B 1.04(3) .
C52 H52A 0.94(3) .
C52 H52B 0.95(3) .
C52 H52C 1.03(3) .
C53 C54 1.490(3) .
C53 H53A 0.99(2) .
C53 H53B 1.01(3) .
C54 H54A 0.98(3) .
C54 H54B 1.02(3) .
C54 H54C 1.00(3) .
O6 C61 1.424(2) .
O6 C63 1.437(2) .
C61 C62 1.490(3) .
C61 H61A 0.95(3) .
C61 H61B 0.98(3) .
C62 H62A 0.97(3) .
C62 H62B 0.98(2) .
C62 H62C 1.00(3) .
C63 C64 1.484(3) .
C63 H63A 1.05(3) .
C63 H63B 1.00(2) .
C64 H64A 0.99(3) .
C64 H64B 0.94(2) .
C64 H64C 0.97(2) .

loop_
_geom_hbond_atom_site_label_D
_geom_hbond_atom_site_label_H
_geom_hbond_atom_site_label_A
_geom_hbond_distance_DH
_geom_hbond_distance_HA
_geom_hbond_distance_DA
_geom_hbond_angle_DHA
_geom_hbond_site_symmetry_A
O12 H12 O5 0.83(2) 1.85(2) 2.6662(16) 168(2) .
O14 H14 O4 0.82(2) 1.86(2) 2.6750(16) 172(2) .
O22 H22 O14 0.72(2) 2.08(2) 2.7864(15) 168(2) 1_565
O24 H24 O6 0.82(2) 1.97(2) 2.7855(16) 173(2) .

loop_
_geom_torsion_atom_site_label_1
_geom_torsion_atom_site_label_2
_geom_torsion_atom_site_label_3
_geom_torsion_atom_site_label_4
_geom_torsion
_geom_torsion_site_symmetry_4
C21 C1 C11 C16 108.77(14) .
C31 C1 C11 C16 -20.45(18) .
C21 C1 C11 C12 -74.16(15) .
C31 C1 C11 C12 156.63(12) .
C16 C11 C12 O12 -177.70(12) .
C1 C11 C12 O12 5.05(18) .
C16 C11 C12 C13 1.8(2) .
C1 C11 C12 C13 -175.42(12) .
O12 C12 C13 C14 179.36(13) .
C11 C12 C13 C14 -0.1(2) .
C12 C13 C14 O14 178.53(13) .
C12 C13 C14 C15 -1.8(2) .
O14 C14 C15 C16 -178.22(13) .
C13 C14 C15 C16 2.1(2) .
O14 C14 C15 Cl15 -0.83(19) .
C13 C14 C15 Cl15 179.54(11) .
C14 C15 C16 C11 -0.4(2) .
Cl15 C15 C16 C11 -177.85(10) .
C12 C11 C16 C15 -1.5(2) .
C1 C11 C16 C15 175.55(12) .
C11 C1 C21 C26 -38.42(17) .
C31 C1 C21 C26 89.68(15) .
C11 C1 C21 C22 140.53(12) .
C31 C1 C21 C22 -91.37(14) .
C26 C21 C22 O22 179.89(12) .
C1 C21 C22 O22 0.89(18) .
C26 C21 C22 C23 0.47(19) .
C1 C21 C22 C23 -178.53(12) .
O22 C22 C23 C24 179.73(13) .
C21 C22 C23 C24 -0.9(2) .
C22 C23 C24 O24 -179.79(13) .
C22 C23 C24 C25 0.2(2) .
O24 C24 C25 C26 -179.19(12) .
C23 C24 C25 C26 0.8(2) .
O24 C24 C25 Cl25 -0.29(18) .
C23 C24 C25 Cl25 179.68(10) .
C22 C21 C26 C25 0.56(19) .
C1 C21 C26 C25 179.53(12) .
C24 C25 C26 C21 -1.2(2) .
Cl25 C25 C26 C21 179.89(10) .
C21 C1 C31 C32 146.72(12) .
C11 C1 C31 C32 -85.07(14) .
C21 C1 C31 C36 -36.75(16) .
C11 C1 C31 C36 91.47(14) .
C36 C31 C32 C36 -0.60(17) 2_556
C1 C31 C32 C36 176.10(12) 2_556
C32 C31 C36 C32 1.29(17) 2_556
C1 C31 C36 C32 -175.29(12) 2_556
C43 O4 C41 C42 170.2(2) .
C41 O4 C43 C44 -169.3(3) .
C53 O5 C51 C52 -165.7(2) .
C51 O5 C53 C54 177.66(19) .
C63 O6 C61 C62 -176.86(19) .
C61 O6 C63 C64 179.01(19) .
